data_7221259
loop_
_publ_author_name
'Weis, J.'
'Schaefer, H.'

_publ_section_title
;
 Na3 (Al Si) Te4 - das erste Hypotelluroalumosilikat
;
_journal_name_full
;
Zeitschrift fuer Naturforschung, Teil B. Anorganische Chemie, Organische 
Chemie (33,1978-41,1986)
;
_journal_page_first 176
_journal_page_last 178
_journal_volume 34
_journal_year 1979
_chemical_formula_sum 'Al Na3 Si Te4'
_chemical_name_systematic 'Na3 (Al Si) Te4'
_space_group_IT_number 12
_symmetry_space_group_name_Hall '-C 2y'
_symmetry_space_group_name_H-M 'C 1 2/m 1'
_cell_angle_alpha 90
_cell_angle_beta 107.4
_cell_angle_gamma 90
_cell_formula_units_Z 1
_cell_length_a 7.47
_cell_length_b 4.34
_cell_length_c 8.52
_cell_volume 263.577
_citation_journal_id_ASTM ZNBAD2
_cod_data_source_file Weis_ZNBAD2_1979_188.cif
_cod_data_source_block Al1Na3Si1Te4
_cod_original_cell_volume 263.5771
_cod_original_formula_sum 'Al1 Na3 Si1 Te4'
_cod_database_code 7221259

loop_
_symmetry_equiv_pos_as_xyz
x,y,z
-x,y,-z
-x,-y,-z
x,-y,z
x+1/2,y+1/2,z
-x+1/2,y+1/2,-z
-x+1/2,-y+1/2,-z
x+1/2,-y+1/2,z

loop_
_atom_site_label
_atom_site_type_symbol
_atom_site_fract_x
_atom_site_fract_y
_atom_site_fract_z
_atom_site_occupancy
_atom_site_U_iso_or_equiv
Si1 Si+2 0.439 0 0.355 0.25 0.0
Te1 Te-2 0.7556 0 0.2597 1 0.0
Na2 Na+1 0 0.5 0 0.5 0.0
Al1 Al+2 0.439 0 0.355 0.25 0.0
Na1 Na+1 0 0 0 1 0.0
